data_4111153
loop_
_publ_author_name
'Jaclyn L. Brusso'
'Kristina Cvrkalj'
'Alicea A. Leitch'
'Richard T. Oakley'
'Robert W. Reed'
'Craig M. Robertson'

_publ_contact_author 'Professor Richard Oakley'
_publ_contact_author_email oakley@uwaterloo.ca
_publ_section_title
;
 Resonance Stabilized Bisdiselenazolyls as Neutral Radical Conductors
;
_journal_name_full 'Journal of the American Chemical Society'
_journal_page_first 15080
_journal_page_last 15081
_journal_paper_doi 10.1021/ja0666856
_journal_volume 128
_journal_year 2006
_chemical_formula_sum 'C6 H4 N3 Se4'
_chemical_formula_weight 433.96
_space_group_IT_number 19
_symmetry_cell_setting orthorhombic
_symmetry_space_group_name_Hall 'P 2ac 2ab'
_symmetry_space_group_name_H-M 'P 21 21 21'
_cell_angle_alpha 90.0
_cell_angle_beta 90.0
_cell_angle_gamma 90.0
_cell_formula_units_Z 4
_cell_length_a 4.199(5)
_cell_length_b 12.181(13)
_cell_length_c 18.637(21)
_cell_volume 953.2(19)
_computing_structure_refinement GSAS
_diffrn_radiation_polarisn_ratio 0.5
_diffrn_radiation_probe x-ray
_exptl_absorpt_correction_T_max 1.00000
_exptl_absorpt_correction_T_min 1.00000
_exptl_absorpt_process_details
;   GSAS Absorption/surface roughness correction: function number 0
 No correction is applied.
;
_pd_calc_method 'Rietveld Refinement'
_pd_meas_2theta_range_inc 0.029
_pd_meas_2theta_range_max 109.812
_pd_meas_2theta_range_min 0.279
_pd_phase_name 'from C:/gsas/calcs/alon1/jbse0m.cif'
_pd_proc_2theta_range_inc 0.029
_pd_proc_2theta_range_max 109.812
_pd_proc_2theta_range_min 0.279
_pd_proc_info_datetime 2006-09-05T17:24:59
_pd_proc_ls_background_function
;   GSAS Background function number 1 with  8 terms.
 Shifted Chebyshev function of 1st kind
      1:    26749.4     2:   -9378.14     3:   -1530.68     4:   -4255.36    
      5:   -1210.30     6:    1293.35     7:    1738.53     8:   -304.349    
;
_pd_proc_ls_peak_cutoff 0.00100
_pd_proc_ls_profile_function
;
 CW Profile function number 3 with  19 terms
 Pseudovoigt profile coefficients as parameterized in
 P. Thompson, D.E. Cox & J.B. Hastings (1987). J. Appl. Cryst.,20,79-83.
 Asymmetry correction of L.W. Finger, D.E. Cox & A. P. Jephcoat (1994).
 J. Appl. Cryst.,27,892-900.
 Peak tails are ignored  where the intensity is below 0.0010 times the peak
   Aniso. broadening axis   0.0   0.0   1.0
;
_pd_proc_ls_prof_R_factor 0.0629
_pd_proc_ls_prof_wR_expected 0.0000
_pd_proc_ls_prof_wR_factor 0.0782
_refine_ls_goodness_of_fit_all 5022.95
_refine_ls_matrix_type full
_refine_ls_number_parameters 1
_refine_ls_number_restraints 0
_refine_ls_R_Fsqd_factor 0.09425
_refine_ls_shift/su_max 0.00
_refine_ls_shift/su_mean 0.00
_reflns_d_resolution_high 1.503
_reflns_d_resolution_low 10.196
_reflns_limit_h_max 3
_reflns_limit_h_min 0
_reflns_limit_k_max 9
_reflns_limit_k_min 0
_reflns_limit_l_max 14
_reflns_limit_l_min 0
_reflns_number_total 410
_cod_data_source_file ja0666856si20060919_121950.cif
_cod_data_source_block ALON1BAC_publ
_cod_original_cell_volume 953.1(18)
_cod_original_formula_sum 'C6 H4.00 N3 Se4'
_cod_database_code 4111153
_cod_database_fobs_code 4111153
_gsas_exptl_extinct_corr_t_min 1.00000
_gsas_exptl_extinct_corr_t_max 1.00000

loop_
_symmetry_equiv_pos_site_id
_symmetry_equiv_pos_as_xyz
1 +x,+y,+z
2 +x+1/2,-y+1/2,-z
3 -x,+y+1/2,-z+1/2
4 -x+1/2,-y,+z+1/2

loop_
_atom_site_type_symbol
_atom_site_label
_atom_site_fract_x
_atom_site_fract_y
_atom_site_fract_z
_atom_site_occupancy
_atom_site_thermal_displace_type
_atom_site_U_iso_or_equiv
_atom_site_symmetry_multiplicity
Se Se2 0.8138 0.81617 0.56392 1.0 Uiso 0.01756 4
Se Se1 0.15866 0.96375 0.81766 1.0 Uiso 0.03915 4
Se Se3 0.81104 0.94971 0.4753 1.0 Uiso 0.0283 4
Se Se4 -0.04975 1.14213 0.80862 1.0 Uiso 0.03168 4
N N2 0.3385 1.1074 0.62258 1.0 Uiso 0.025 4
C C3 0.4887 0.9007 0.68939 1.0 Uiso 0.025 4
C C2 0.3106 0.9835 0.72478 1.0 Uiso 0.025 4
C C6 0.2616 1.2155 0.5877 1.0 Uiso 0.025 4
H H6A 0.3506 1.216 0.5401 0.5 Uiso 0.025 4
H H6B 0.354 1.2766 0.6149 0.5 Uiso 0.025 4
H H6C 0.0298 1.2246 0.5853 0.5 Uiso 0.025 4
H H6D 0.139 1.2622 0.6201 0.5 Uiso 0.025 4
H H6E 0.1356 1.2016 0.5453 0.5 Uiso 0.025 4
H H6F 0.4598 1.2535 0.575 0.5 Uiso 0.025 4
C C5 0.5136 1.0263 0.58445 1.0 Uiso 0.025 4
C C4 0.5841 0.9212 0.61965 1.0 Uiso 0.025 4
N N3 0.63631 1.05406 0.5228 1.0 Uiso 0.025 4
C C1 0.2311 1.09 0.692 1.0 Uiso 0.025 4
N N1 0.067 1.1694 0.72383 1.0 Uiso 0.025 4
H H1 0.523 0.83 0.7113 1.0 Uiso 0.025 4

loop_
_atom_type_symbol
_atom_type_number_in_cell
_atom_type_scat_dispersion_real
_atom_type_scat_dispersion_imag
_atom_type_scat_Cromer_Mann_a1
_atom_type_scat_Cromer_Mann_a2
_atom_type_scat_Cromer_Mann_a3
_atom_type_scat_Cromer_Mann_a4
_atom_type_scat_Cromer_Mann_b1
_atom_type_scat_Cromer_Mann_b2
_atom_type_scat_Cromer_Mann_b3
_atom_type_scat_Cromer_Mann_b4
_atom_type_scat_Cromer_Mann_c
_atom_type_scat_source
Se 16.0 0.000 0.000 17.0006 2.40980 5.81960 0.27260 3.97310 15.2372 4.35430 43.8163 2.84090 International_Tables_Vol_C
N 12.0 0.000 0.000 12.2126 0.00570 3.13220 9.89330 2.01250 28.9975 1.16630 0.58260 -11.529 International_Tables_Vol_C
C 24.0 0.000 0.000 2.31000 20.8439 1.02000 10.2075 1.58860 0.56870 0.86500 51.6512 0.21560 International_Tables_Vol_C
H 16.0 0.000 0.000 0.49300 10.5109 0.32291 26.1257 0.14019 3.14236 0.04081 57.7997 0.00304 International_Tables_Vol_C

loop_
_diffrn_radiation_wavelength
_diffrn_radiation_wavelength_wt
_diffrn_radiation_type
_diffrn_radiation_wavelength_id
1.540560 1.000 K\a~1~ 1
1.540560 0.500 K\a~2~ 2

loop_
_geom_angle_atom_site_label_1
_geom_angle_atom_site_label_2
_geom_angle_atom_site_label_3
_geom_angle
_geom_angle_site_symmetry_1
_geom_angle_site_symmetry_3
_geom_angle_publ_flag
Se3 Se2 C4 85.12(8) 1_555 1_555 n
Se4 Se1 C2 86.638(22) 1_555 1_555 n
Se2 Se3 N3 98.89(8) 1_555 1_555 n
Se1 Se4 N1 98.113(22) 1_555 1_555 n
C6 N2 C5 120.23(6) 1_555 1_555 n
C6 N2 C1 117.873(28) 1_555 1_555 n
C5 N2 C1 121.90(4) 1_555 1_555 n
C2 C3 C4 117.48(5) 1_555 1_555 n
C2 C3 H1 121.14(6) 1_555 1_555 n
C4 C3 H1 121.081(23) 1_555 1_555 n
Se1 C2 C3 121.44(4) 1_555 1_555 n
Se1 C2 C1 114.979(29) 1_555 1_555 n
C3 C2 C1 123.58(6) 1_555 1_555 n
N2 C6 H6A 108.70(4) 1_555 1_555 n
N2 C6 H6B 110.87(7) 1_555 1_555 n
N2 C6 H6C 109.382(7) 1_555 1_555 n
N2 C6 H6D 110.86(7) 1_555 1_555 n
N2 C6 H6E 108.53(5) 1_555 1_555 n
N2 C6 H6F 109.59(5) 1_555 1_555 n
H6A C6 H6B 108.55(5) 1_555 1_555 n
H6A C6 H6C 110.03(4) 1_555 1_555 n
H6A C6 H6D 140.441(34) 1_555 1_555 n
H6A C6 H6E 57.30(7) 1_555 1_555 n
H6A C6 H6F 56.324(17) 1_555 1_555 n
H6B C6 H6C 109.30(4) 1_555 1_555 n
H6B C6 H6D 56.40(6) 1_555 1_555 n
H6B C6 H6E 140.600(25) 1_555 1_555 n
H6B C6 H6F 55.33(4) 1_555 1_555 n
H6C C6 H6D 55.879(34) 1_555 1_555 n
H6C C6 H6E 55.87(4) 1_555 1_555 n
H6C C6 H6F 141.03(5) 1_555 1_555 n
H6D C6 H6E 108.63(7) 1_555 1_555 n
H6D C6 H6F 108.75(6) 1_555 1_555 n
H6E C6 H6F 110.48(6) 1_555 1_555 n
C6 H6A H6E 61.528(23) 1_555 1_555 n
C6 H6A H6F 62.86(6) 1_555 1_555 n
H6E H6A H6F 120.53(4) 1_555 1_555 n
C6 H6B H6D 61.572(25) 1_555 1_555 n
C6 H6B H6F 62.38(5) 1_555 1_555 n
H6D H6B H6F 120.206(32) 1_555 1_555 n
C6 H6C H6D 61.83(4) 1_555 1_555 n
C6 H6C H6E 61.25(4) 1_555 1_555 n
H6D H6C H6E 119.22(7) 1_555 1_555 n
C6 H6D H6B 62.03(4) 1_555 1_555 n
C6 H6D H6C 62.29(7) 1_555 1_555 n
H6B H6D H6C 120.58(4) 1_555 1_555 n
C6 H6E H6A 61.17(5) 1_555 1_555 n
C6 H6E H6C 62.88(8) 1_555 1_555 n
H6A H6E H6C 120.195(32) 1_555 1_555 n
C6 H6F H6A 60.82(6) 1_555 1_555 n
C6 H6F H6B 62.30(4) 1_555 1_555 n
H6A H6F H6B 119.27(7) 1_555 1_555 n
N2 C5 C4 119.12(7) 1_555 1_555 n
N2 C5 N3 117.68(5) 1_555 1_555 n
C4 C5 N3 122.690(28) 1_555 1_555 n
Se2 C4 C3 122.45(5) 1_555 1_555 n
Se2 C4 C5 116.29(7) 1_555 1_555 n
C3 C4 C5 121.258(26) 1_555 1_555 n
Se3 N3 C5 115.59(6) 1_555 1_555 n
N2 C1 C2 116.629(27) 1_555 1_555 n
N2 C1 N1 118.33(4) 1_555 1_555 n
C2 C1 N1 125.04(6) 1_555 1_555 n
Se4 N1 C1 115.20(5) 1_555 1_555 n

loop_
_geom_bond_atom_site_label_1
_geom_bond_atom_site_label_2
_geom_bond_distance
_geom_bond_site_symmetry_2
_geom_bond_publ_flag
Se2 Se3 2.3182(18) 1_555 n
Se2 C4 1.9094(12) 1_555 n
Se1 Se4 2.3483(22) 1_555 n
Se1 C2 1.8605(18) 1_555 n
Se3 Se2 2.3182(18) 1_555 n
Se3 C5 2.5628(19) 1_555 n
Se3 N3 1.7139(12) 1_555 n
Se4 Se1 2.3483(22) 1_555 n
Se4 C1 2.5529(22) 1_555 n
Se4 N1 1.6875(16) 1_555 n
N2 C6 1.5035(13) 1_555 n
N2 H6A 2.0287(16) 1_555 n
N2 H6C 2.0495(14) 1_555 n
N2 H6E 2.0290(14) 1_555 n
N2 H6F 2.0525(17) 1_555 n
N2 C5 1.4217(10) 1_555 n
N2 C1 1.3864(14) 1_555 n
C3 C2 1.4182(10) 1_555 n
C3 C4 1.3828(14) 1_555 n
C3 H1 0.9639(9) 1_555 n
C2 Se1 1.8605(18) 1_555 n
C2 C3 1.4182(10) 1_555 n
C2 C1 1.4722(13) 1_555 n
C2 H1 2.0867(19) 1_555 n
C6 N2 1.5035(13) 1_555 n
C6 H6A 0.9626(9) 1_555 n
C6 H6B 0.9805(7) 1_555 n
C6 H6C 0.9805(11) 1_555 n
C6 H6D 0.9763(6) 1_555 n
C6 H6E 0.9659(8) 1_555 n
C6 H6F 0.9812(8) 1_555 n
H6A N2 2.0287(16) 1_555 n
H6A C6 0.9626(9) 1_555 n
H6A H6B 1.5775(14) 1_555 n
H6A H6C 1.5921(14) 1_555 n
H6A H6D 1.8246(14) 1_555 n
H6A H6E 0.9247(10) 1_555 n
H6A H6F 0.9176(6) 1_555 n
H6B C6 0.9805(7) 1_555 n
H6B H6A 1.5775(14) 1_555 n
H6B H6C 1.5995(13) 1_555 n
H6B H6D 0.9247(10) 1_555 n
H6B H6E 1.8325(12) 1_555 n
H6B H6F 0.9107(7) 1_555 n
H6C N2 2.0495(14) 1_555 n
H6C C6 0.9805(11) 1_555 n
H6C H6A 1.5921(14) 1_555 n
H6C H6B 1.5995(13) 1_555 n
H6C H6D 0.9168(6) 1_555 n
H6C H6E 0.9119(7) 1_555 n
H6C H6F 1.8493(19) 1_555 n
H6D C6 0.9763(6) 1_555 n
H6D H6A 1.8246(14) 1_555 n
H6D H6B 0.9247(10) 1_555 n
H6D H6C 0.9168(6) 1_555 n
H6D H6E 1.5775(14) 1_555 n
H6D H6F 1.5912(14) 1_555 n
H6E N2 2.0290(14) 1_555 n
H6E C6 0.9659(8) 1_555 n
H6E H6A 0.9247(10) 1_555 n
H6E H6B 1.8325(12) 1_555 n
H6E H6C 0.9119(7) 1_555 n
H6E H6D 1.5775(14) 1_555 n
H6E H6F 1.5996(13) 1_555 n
H6F N2 2.0525(17) 1_555 n
H6F C6 0.9812(8) 1_555 n
H6F H6A 0.9176(6) 1_555 n
H6F H6B 0.9107(7) 1_555 n
H6F H6C 1.8493(19) 1_555 n
H6F H6D 1.5912(14) 1_555 n
H6F H6E 1.5996(13) 1_555 n
C5 Se3 2.5628(19) 1_555 n
C5 N2 1.4217(10) 1_555 n
C5 C4 1.4686(13) 1_555 n
C5 N3 1.3038(12) 1_555 n
C4 Se2 1.9094(12) 1_555 n
C4 C3 1.3828(14) 1_555 n
C4 C5 1.4686(13) 1_555 n
C4 H1 2.0536(17) 1_555 n
N3 Se3 1.7139(12) 1_555 n
N3 C5 1.3038(12) 1_555 n
C1 Se4 2.5529(22) 1_555 n
C1 N2 1.3864(14) 1_555 n
C1 C2 1.4722(13) 1_555 n
C1 N1 1.3274(9) 1_555 n
N1 Se4 1.6875(16) 1_555 n
N1 C1 1.3274(9) 1_555 n
H1 C3 0.9639(9) 1_555 n
H1 C2 2.0867(19) 1_555 n
H1 C4 2.0536(17) 1_555 n
